data_4087950
loop_
_publ_author_name
'Haas, Michael'
'Leypold, Mario'
'Schnalzer, Dominik'
'Torvisco, Ana'
'Stueger, Harald'

_publ_section_title
;
 Stable Germenolates and Germenes with Exocyclic Structures
;
_journal_issue 21
_journal_name_full Organometallics
_journal_page_first 5291
_journal_paper_doi 10.1021/acs.organomet.5b00750
_journal_volume 34
_journal_year 2015
_chemical_formula_moiety 'C27 H54 Ge2 O Si7'
_chemical_formula_sum 'C27 H54 Ge2 O Si7'
_chemical_formula_weight 736.51
_space_group_crystal_system monoclinic
_space_group_IT_number 14
_space_group_name_Hall '-P 2yn'
_space_group_name_H-M_alt 'P 1 21/n 1'
_atom_sites_solution_hydrogens geom
_audit_creation_method SHELXL-2013
_audit_update_record
;
2014-04-18 # Formatted by publCIF

;
_cell_angle_alpha 90
_cell_angle_beta 104.8510(15)
_cell_angle_gamma 90
_cell_formula_units_Z 4
_cell_length_a 15.1662(4)
_cell_length_b 9.7937(3)
_cell_length_c 29.2301(8)
_cell_measurement_reflns_used 9868
_cell_measurement_temperature 100(2)
_cell_measurement_theta_max 27.14
_cell_measurement_theta_min 2.50
_cell_volume 4196.6(2)
_computing_cell_refinement 'Bruker SAINT'
_computing_data_collection 'Bruker APEX2'
_computing_data_reduction 'Bruker SAINT'
_computing_molecular_graphics 'Bruker SHELXTL'
_computing_publication_material 'Bruker SHELXTL'
_computing_structure_refinement 'SHELXL-2013 (Sheldrick 2013)'
_computing_structure_solution 'SHELXS-97 (Sheldrick 2008)'
_diffrn_ambient_temperature 100(2)
_diffrn_measured_fraction_theta_full 0.998
_diffrn_measured_fraction_theta_max 0.994
_diffrn_measurement_device_type 'Bruker APEX-II CCD'
_diffrn_measurement_method '\f and \w scans'
_diffrn_radiation_monochromator graphite
_diffrn_radiation_source 'sealed tube'
_diffrn_radiation_type MoK\a
_diffrn_radiation_wavelength 0.71073
_diffrn_reflns_av_R_equivalents 0.0643
_diffrn_reflns_av_unetI/netI 0.0290
_diffrn_reflns_Laue_measured_fraction_full 0.998
_diffrn_reflns_Laue_measured_fraction_max 0.994
_diffrn_reflns_limit_h_max 19
_diffrn_reflns_limit_h_min -19
_diffrn_reflns_limit_k_max 12
_diffrn_reflns_limit_k_min -12
_diffrn_reflns_limit_l_max 37
_diffrn_reflns_limit_l_min -37
_diffrn_reflns_number 153940
_diffrn_reflns_point_group_measured_fraction_full 0.998
_diffrn_reflns_point_group_measured_fraction_max 0.994
_diffrn_reflns_theta_full 25.242
_diffrn_reflns_theta_max 27.239
_diffrn_reflns_theta_min 2.501
_exptl_absorpt_coefficient_mu 1.650
_exptl_absorpt_correction_T_max 0.741
_exptl_absorpt_correction_T_min 0.652
_exptl_absorpt_correction_type multi-scan
_exptl_absorpt_process_details SADABS
_exptl_crystal_colour yellow
_exptl_crystal_density_diffrn 1.166
_exptl_crystal_description plate
_exptl_crystal_F_000 1544
_exptl_crystal_size_max 0.150
_exptl_crystal_size_mid 0.140
_exptl_crystal_size_min 0.030
_refine_diff_density_max 0.818
_refine_diff_density_min -0.489
_refine_diff_density_rms 0.075
_refine_ls_extinction_method none
_refine_ls_goodness_of_fit_ref 1.023
_refine_ls_hydrogen_treatment constr
_refine_ls_matrix_type full
_refine_ls_number_parameters 352
_refine_ls_number_reflns 9349
_refine_ls_number_restraints 0
_refine_ls_restrained_S_all 1.023
_refine_ls_R_factor_all 0.0465
_refine_ls_R_factor_gt 0.0317
_refine_ls_shift/su_max 0.002
_refine_ls_shift/su_mean 0.000
_refine_ls_structure_factor_coef Fsqd
_refine_ls_weighting_details 'w=1/[\s^2^(Fo^2^)+(0.0376P)^2^+4.3976P] where P=(Fo^2^+2Fc^2^)/3'
_refine_ls_weighting_scheme calc
_refine_ls_wR_factor_gt 0.0756
_refine_ls_wR_factor_ref 0.0822
_reflns_Friedel_coverage 0.000
_reflns_number_gt 7590
_reflns_number_total 9349
_reflns_threshold_expression 'I > 2\s(I)'
_cod_data_source_file om5b00750_si_001.cif
_cod_data_source_block AT294_a
_cod_original_sg_symbol_H-M 'P 21/n'
_cod_database_code 4087950
_publcif_datablock.id {a6b0f72f-1c4e-4574-8286-3c77eda27f80}

_shelx_space_group_comment
;
The symmetry employed for this shelxl refinement is uniquely defined
by the following loop, which should always be used as a source of
symmetry information in preference to the above space-group names.
They are only intended as comments.
;
_shelx_estimated_absorpt_t_min 0.790
_shelx_estimated_absorpt_t_max 0.952
_shelxl_version_number 2013-4

loop_
_space_group_symop_operation_xyz
'x, y, z'
'-x+1/2, y+1/2, -z+1/2'
'-x, -y, -z'
'x-1/2, -y-1/2, z-1/2'

loop_
_atom_site_label
_atom_site_type_symbol
_atom_site_fract_x
_atom_site_fract_y
_atom_site_fract_z
_atom_site_U_iso_or_equiv
_atom_site_adp_type
_atom_site_occupancy
_atom_site_site_symmetry_order
_atom_site_calc_flag
_atom_site_refinement_flags_posn
_atom_site_refinement_flags_adp
C1 C 0.03509(16) 0.7154(2) 0.85772(8) 0.0198(5) Uani 1 1 d . .
C2 C 0.08295(17) 0.6230(2) 0.89629(8) 0.0195(5) Uani 1 1 d . .
C3 C 0.17797(17) 0.6400(2) 0.91452(8) 0.0228(5) Uani 1 1 d . .
C4 C 0.22621(18) 0.5571(3) 0.95137(9) 0.0272(6) Uani 1 1 d . .
C5 C 0.1813(2) 0.4580(3) 0.97122(9) 0.0290(6) Uani 1 1 d . .
C6 C 0.08775(19) 0.4425(3) 0.95340(9) 0.0284(6) Uani 1 1 d . .
C7 C 0.03786(18) 0.5214(2) 0.91575(8) 0.0239(5) Uani 1 1 d . .
C8 C -0.06434(19) 0.4934(3) 0.89745(10) 0.0321(6) Uani 1 1 d . .
C9 C 0.23021(18) 0.7455(3) 0.89354(10) 0.0327(6) Uani 1 1 d . .
C10 C 0.2342(2) 0.3686(3) 1.01098(10) 0.0404(7) Uani 1 1 d . .
H10A H 0.2998 0.3829 1.0151 0.061 Uiso 1 1 calc R U
H10B H 0.2193 0.2725 1.0033 0.061 Uiso 1 1 calc R U
H10C H 0.2180 0.3922 1.0404 0.061 Uiso 1 1 calc R U
C11 C 0.0762(3) 0.8630(6) 0.97296(13) 0.106(2) Uani 1 1 d . .
H11A H 0.0735 0.7631 0.9741 0.159 Uiso 1 1 calc R U
H11B H 0.0524 0.9016 0.9983 0.159 Uiso 1 1 calc R U
H11C H 0.1397 0.8919 0.9772 0.159 Uiso 1 1 calc R U
C12 C -0.1130(2) 0.8794(4) 0.91007(14) 0.0581(10) Uani 1 1 d . .
H12A H -0.1485 0.8903 0.8772 0.087 Uiso 1 1 calc R U
H12B H -0.1376 0.9396 0.9306 0.087 Uiso 1 1 calc R U
H12C H -0.1166 0.7843 0.9199 0.087 Uiso 1 1 calc R U
C13 C 0.0146(5) 1.1067(4) 0.9040(2) 0.119(3) Uani 1 1 d . .
H13A H 0.0785 1.1311 0.9070 0.179 Uiso 1 1 calc R U
H13B H -0.0084 1.1584 0.9272 0.179 Uiso 1 1 calc R U
H13C H -0.0218 1.1286 0.8720 0.179 Uiso 1 1 calc R U
C14 C 0.04587(18) 0.9785(3) 0.75692(10) 0.0281(6) Uani 1 1 d . .
H14A H 0.0312 1.0591 0.7365 0.042 Uiso 1 1 calc R U
H14B H 0.0957 0.9278 0.7490 0.042 Uiso 1 1 calc R U
H14C H 0.0647 1.0074 0.7901 0.042 Uiso 1 1 calc R U
C15 C -0.15159(18) 0.9647(3) 0.76403(10) 0.0313(6) Uani 1 1 d . .
H15A H -0.1298 0.9989 0.7965 0.047 Uiso 1 1 calc R U
H15B H -0.2042 0.9047 0.7619 0.047 Uiso 1 1 calc R U
H15C H -0.1696 1.0418 0.7423 0.047 Uiso 1 1 calc R U
C16 C -0.1482(2) 0.9343(3) 0.62793(10) 0.0334(6) Uani 1 1 d . .
H16A H -0.1744 0.8994 0.5959 0.050 Uiso 1 1 calc R U
H16B H -0.0947 0.9907 0.6281 0.050 Uiso 1 1 calc R U
H16C H -0.1937 0.9895 0.6380 0.050 Uiso 1 1 calc R U
C17 C -0.22017(17) 0.6888(3) 0.66925(10) 0.0307(6) Uani 1 1 d . .
H17A H -0.2638 0.7494 0.6787 0.046 Uiso 1 1 calc R U
H17B H -0.2055 0.6121 0.6915 0.046 Uiso 1 1 calc R U
H17C H -0.2470 0.6540 0.6373 0.046 Uiso 1 1 calc R U
C18 C -0.08593(17) 0.3460(2) 0.74898(9) 0.0252(5) Uani 1 1 d . .
H18A H -0.0692 0.2626 0.7347 0.038 Uiso 1 1 calc R U
H18B H -0.1331 0.3951 0.7256 0.038 Uiso 1 1 calc R U
H18C H -0.1094 0.3218 0.7762 0.038 Uiso 1 1 calc R U
C19 C 0.10316(17) 0.3648(2) 0.81713(8) 0.0237(5) Uani 1 1 d . .
H19A H 0.0757 0.3430 0.8432 0.036 Uiso 1 1 calc R U
H19B H 0.1568 0.4229 0.8289 0.036 Uiso 1 1 calc R U
H19C H 0.1216 0.2802 0.8043 0.036 Uiso 1 1 calc R U
C20 C 0.1304(2) 0.3574(3) 0.68579(10) 0.0324(6) Uani 1 1 d . .
H20A H 0.1629 0.3823 0.6620 0.049 Uiso 1 1 calc R U
H20B H 0.0786 0.2985 0.6713 0.049 Uiso 1 1 calc R U
H20C H 0.1719 0.3086 0.7119 0.049 Uiso 1 1 calc R U
C21 C 0.19071(16) 0.6218(3) 0.73888(9) 0.0261(5) Uani 1 1 d . .
H21A H 0.2300 0.5688 0.7646 0.039 Uiso 1 1 calc R U
H21B H 0.1709 0.7054 0.7517 0.039 Uiso 1 1 calc R U
H21C H 0.2248 0.6457 0.7157 0.039 Uiso 1 1 calc R U
C22 C -0.1387(2) 0.3473(3) 0.61811(10) 0.0386(7) Uani 1 1 d . .
H22A H -0.1802 0.3900 0.6347 0.058 Uiso 1 1 calc R U
H22B H -0.0907 0.2979 0.6410 0.058 Uiso 1 1 calc R U
H22C H -0.1728 0.2833 0.5943 0.058 Uiso 1 1 calc R U
C23 C -0.0064(2) 0.3960(3) 0.55792(11) 0.0479(8) Uani 1 1 d . .
H23A H -0.0410 0.3319 0.5343 0.072 Uiso 1 1 calc R U
H23B H 0.0404 0.3461 0.5813 0.072 Uiso 1 1 calc R U
H23C H 0.0228 0.4644 0.5422 0.072 Uiso 1 1 calc R U
C24 C -0.1774(2) 0.5675(3) 0.54169(11) 0.0444(8) Uani 1 1 d . .
H24A H -0.2098 0.4987 0.5192 0.067 Uiso 1 1 calc R U
H24B H -0.1500 0.6354 0.5249 0.067 Uiso 1 1 calc R U
H24C H -0.2205 0.6128 0.5566 0.067 Uiso 1 1 calc R U
C25 C 0.18516(19) 0.6802(3) 0.59804(10) 0.0357(7) Uani 1 1 d . .
H25A H 0.2235 0.7399 0.5843 0.054 Uiso 1 1 calc R U
H25B H 0.1614 0.6055 0.5760 0.054 Uiso 1 1 calc R U
H25C H 0.2215 0.6425 0.6280 0.054 Uiso 1 1 calc R U
C26 C 0.0177(2) 0.8512(3) 0.55114(9) 0.0350(6) Uani 1 1 d . .
H26A H -0.0300 0.9116 0.5568 0.052 Uiso 1 1 calc R U
H26B H -0.0106 0.7755 0.5306 0.052 Uiso 1 1 calc R U
H26C H 0.0574 0.9028 0.5357 0.052 Uiso 1 1 calc R U
C27 C 0.13446(19) 0.9306(3) 0.64783(10) 0.0303(6) Uani 1 1 d . .
H27A H 0.1729 0.9855 0.6326 0.046 Uiso 1 1 calc R U
H27B H 0.1710 0.8974 0.6785 0.046 Uiso 1 1 calc R U
H27C H 0.0842 0.9868 0.6527 0.046 Uiso 1 1 calc R U
Ge1 Ge -0.02180(2) 0.67002(2) 0.79636(2) 0.02006(7) Uani 1 1 d . .
Ge2 Ge -0.00621(2) 0.64366(2) 0.64514(2) 0.01544(6) Uani 1 1 d . .
O1 O 0.03693(13) 0.85275(16) 0.86969(6) 0.0261(4) Uani 1 1 d . .
Si1 Si 0.00642(5) 0.92421(7) 0.91485(3) 0.02721(16) Uani 1 1 d . .
Si2 Si -0.05762(5) 0.86588(6) 0.74762(2) 0.01926(14) Uani 1 1 d . .
Si3 Si -0.11283(4) 0.78656(6) 0.66994(2) 0.01842(14) Uani 1 1 d . .
Si4 Si 0.01744(4) 0.45778(6) 0.76914(2) 0.01490(13) Uani 1 1 d . .
Si5 Si 0.08773(4) 0.51679(6) 0.70919(2) 0.01565(13) Uani 1 1 d . .
Si6 Si -0.08562(5) 0.48277(7) 0.58829(2) 0.02763(16) Uani 1 1 d . .
Si7 Si 0.08716(5) 0.78164(7) 0.60912(2) 0.02267(15) Uani 1 1 d . .

loop_
_atom_site_aniso_label
_atom_site_aniso_U_11
_atom_site_aniso_U_22
_atom_site_aniso_U_33
_atom_site_aniso_U_23
_atom_site_aniso_U_13
_atom_site_aniso_U_12
C1 0.0255(12) 0.0162(11) 0.0229(12) -0.0046(9) 0.0154(10) -0.0045(9)
C2 0.0288(13) 0.0165(11) 0.0160(11) -0.0054(9) 0.0112(10) -0.0041(10)
C3 0.0311(14) 0.0201(12) 0.0218(12) -0.0047(10) 0.0151(11) -0.0027(10)
C4 0.0356(15) 0.0252(13) 0.0225(12) -0.0046(10) 0.0105(11) -0.0013(11)
C5 0.0449(17) 0.0266(13) 0.0158(12) -0.0030(10) 0.0084(11) -0.0010(12)
C6 0.0427(16) 0.0249(13) 0.0191(12) -0.0011(10) 0.0104(12) -0.0078(12)
C7 0.0329(14) 0.0223(12) 0.0194(12) -0.0054(10) 0.0123(11) -0.0082(11)
C8 0.0317(15) 0.0311(14) 0.0355(15) 0.0014(12) 0.0119(12) -0.0125(12)
C9 0.0275(14) 0.0311(14) 0.0451(17) 0.0042(13) 0.0195(13) -0.0060(12)
C10 0.055(2) 0.0405(17) 0.0224(14) 0.0059(12) 0.0042(13) 0.0002(15)
C11 0.096(3) 0.167(5) 0.035(2) -0.053(3) -0.019(2) 0.079(4)
C12 0.051(2) 0.059(2) 0.077(3) -0.019(2) 0.040(2) -0.0008(18)
C13 0.222(7) 0.0260(19) 0.164(5) -0.039(3) 0.150(5) -0.033(3)
C14 0.0345(15) 0.0195(12) 0.0343(14) -0.0032(11) 0.0164(12) -0.0040(11)
C15 0.0329(15) 0.0223(13) 0.0461(16) 0.0003(12) 0.0238(13) 0.0069(11)
C16 0.0375(16) 0.0263(14) 0.0376(15) 0.0133(12) 0.0120(13) 0.0130(12)
C17 0.0178(13) 0.0304(14) 0.0450(16) 0.0012(12) 0.0104(12) -0.0006(11)
C18 0.0217(13) 0.0189(12) 0.0366(14) -0.0016(10) 0.0108(11) -0.0027(10)
C19 0.0294(14) 0.0215(12) 0.0205(12) 0.0033(10) 0.0068(10) 0.0056(10)
C20 0.0383(16) 0.0322(14) 0.0292(14) 0.0015(11) 0.0133(12) 0.0198(12)
C21 0.0173(12) 0.0312(14) 0.0279(13) 0.0053(11) 0.0025(10) -0.0026(10)
C22 0.0454(18) 0.0287(15) 0.0338(15) -0.0057(12) -0.0040(13) -0.0130(13)
C23 0.067(2) 0.0485(19) 0.0283(15) -0.0145(14) 0.0122(15) 0.0068(17)
C24 0.0430(18) 0.0482(19) 0.0317(16) 0.0015(14) -0.0089(14) -0.0064(15)
C25 0.0332(15) 0.0434(17) 0.0376(16) 0.0028(13) 0.0221(13) 0.0041(13)
C26 0.0425(17) 0.0404(16) 0.0249(14) 0.0085(12) 0.0139(13) 0.0017(13)
C27 0.0313(15) 0.0286(14) 0.0344(15) -0.0008(11) 0.0144(12) -0.0103(11)
Ge1 0.03065(15) 0.01305(12) 0.01908(13) -0.00122(9) 0.01110(11) 0.00304(10)
Ge2 0.01500(12) 0.01599(12) 0.01541(12) 0.00005(9) 0.00404(9) 0.00074(9)
O1 0.0392(10) 0.0146(8) 0.0305(9) -0.0064(7) 0.0201(8) -0.0049(7)
Si1 0.0311(4) 0.0248(4) 0.0282(4) -0.0117(3) 0.0122(3) -0.0001(3)
Si2 0.0237(3) 0.0125(3) 0.0255(3) 0.0000(2) 0.0134(3) 0.0028(3)
Si3 0.0162(3) 0.0158(3) 0.0244(3) 0.0040(2) 0.0072(3) 0.0033(2)
Si4 0.0164(3) 0.0121(3) 0.0172(3) -0.0007(2) 0.0060(2) 0.0009(2)
Si5 0.0142(3) 0.0171(3) 0.0166(3) -0.0003(2) 0.0056(2) 0.0029(2)
Si6 0.0339(4) 0.0259(4) 0.0188(3) -0.0043(3) -0.0012(3) -0.0022(3)
Si7 0.0251(4) 0.0251(3) 0.0211(3) 0.0021(3) 0.0120(3) -0.0008(3)

loop_
_atom_type_symbol
_atom_type_description
_atom_type_scat_dispersion_real
_atom_type_scat_dispersion_imag
_atom_type_scat_source
C C 0.0033 0.0016 'International Tables Vol C Tables 4.2.6.8 and 6.1.1.4'
H H 0.0000 0.0000 'International Tables Vol C Tables 4.2.6.8 and 6.1.1.4'
O O 0.0106 0.0060 'International Tables Vol C Tables 4.2.6.8 and 6.1.1.4'
Si Si 0.0817 0.0704 'International Tables Vol C Tables 4.2.6.8 and 6.1.1.4'
Ge Ge 0.1547 1.8001 'International Tables Vol C Tables 4.2.6.8 and 6.1.1.4'

loop_
_geom_angle_atom_site_label_1
_geom_angle_atom_site_label_2
_geom_angle_atom_site_label_3
_geom_angle
O1 C1 C2 115.2(2)
O1 C1 Ge1 117.09(17)
C2 C1 Ge1 127.67(16)
C7 C2 C3 119.0(2)
C7 C2 C1 123.0(2)
C3 C2 C1 117.9(2)
C4 C3 C2 120.3(2)
C4 C3 C9 118.8(2)
C2 C3 C9 120.9(2)
C5 C4 C3 120.7(2)
C6 C5 C4 118.7(2)
C6 C5 C10 121.0(2)
C4 C5 C10 120.3(3)
C5 C6 C7 122.0(2)
C6 C7 C2 119.2(2)
C6 C7 C8 118.1(2)
C2 C7 C8 122.6(2)
C5 C10 H10A 109.5
C5 C10 H10B 109.5
H10A C10 H10B 109.5
C5 C10 H10C 109.5
H10A C10 H10C 109.5
H10B C10 H10C 109.5
Si1 C11 H11A 109.5
Si1 C11 H11B 109.5
H11A C11 H11B 109.5
Si1 C11 H11C 109.5
H11A C11 H11C 109.5
H11B C11 H11C 109.5
Si1 C12 H12A 109.5
Si1 C12 H12B 109.5
H12A C12 H12B 109.5
Si1 C12 H12C 109.5
H12A C12 H12C 109.5
H12B C12 H12C 109.5
Si1 C13 H13A 109.5
Si1 C13 H13B 109.5
H13A C13 H13B 109.5
Si1 C13 H13C 109.5
H13A C13 H13C 109.5
H13B C13 H13C 109.5
Si2 C14 H14A 109.5
Si2 C14 H14B 109.5
H14A C14 H14B 109.5
Si2 C14 H14C 109.5
H14A C14 H14C 109.5
H14B C14 H14C 109.5
Si2 C15 H15A 109.5
Si2 C15 H15B 109.5
H15A C15 H15B 109.5
Si2 C15 H15C 109.5
H15A C15 H15C 109.5
H15B C15 H15C 109.5
Si3 C16 H16A 109.5
Si3 C16 H16B 109.5
H16A C16 H16B 109.5
Si3 C16 H16C 109.5
H16A C16 H16C 109.5
H16B C16 H16C 109.5
Si3 C17 H17A 109.5
Si3 C17 H17B 109.5
H17A C17 H17B 109.5
Si3 C17 H17C 109.5
H17A C17 H17C 109.5
H17B C17 H17C 109.5
Si4 C18 H18A 109.5
Si4 C18 H18B 109.5
H18A C18 H18B 109.5
Si4 C18 H18C 109.5
H18A C18 H18C 109.5
H18B C18 H18C 109.5
Si4 C19 H19A 109.5
Si4 C19 H19B 109.5
H19A C19 H19B 109.5
Si4 C19 H19C 109.5
H19A C19 H19C 109.5
H19B C19 H19C 109.5
Si5 C20 H20A 109.5
Si5 C20 H20B 109.5
H20A C20 H20B 109.5
Si5 C20 H20C 109.5
H20A C20 H20C 109.5
H20B C20 H20C 109.5
Si5 C21 H21A 109.5
Si5 C21 H21B 109.5
H21A C21 H21B 109.5
Si5 C21 H21C 109.5
H21A C21 H21C 109.5
H21B C21 H21C 109.5
Si6 C22 H22A 109.5
Si6 C22 H22B 109.5
H22A C22 H22B 109.5
Si6 C22 H22C 109.5
H22A C22 H22C 109.5
H22B C22 H22C 109.5
Si6 C23 H23A 109.5
Si6 C23 H23B 109.5
H23A C23 H23B 109.5
Si6 C23 H23C 109.5
H23A C23 H23C 109.5
H23B C23 H23C 109.5
Si6 C24 H24A 109.5
Si6 C24 H24B 109.5
H24A C24 H24B 109.5
Si6 C24 H24C 109.5
H24A C24 H24C 109.5
H24B C24 H24C 109.5
Si7 C25 H25A 109.5
Si7 C25 H25B 109.5
H25A C25 H25B 109.5
Si7 C25 H25C 109.5
H25A C25 H25C 109.5
H25B C25 H25C 109.5
Si7 C26 H26A 109.5
Si7 C26 H26B 109.5
H26A C26 H26B 109.5
Si7 C26 H26C 109.5
H26A C26 H26C 109.5
H26B C26 H26C 109.5
Si7 C27 H27A 109.5
Si7 C27 H27B 109.5
H27A C27 H27B 109.5
Si7 C27 H27C 109.5
H27A C27 H27C 109.5
H27B C27 H27C 109.5
C1 Ge1 Si4 116.61(8)
C1 Ge1 Si2 111.69(7)
Si4 Ge1 Si2 123.39(2)
Si6 Ge2 Si3 109.82(3)
Si6 Ge2 Si7 108.53(3)
Si3 Ge2 Si7 109.06(2)
Si6 Ge2 Si5 107.22(2)
Si3 Ge2 Si5 112.40(2)
Si7 Ge2 Si5 109.74(2)
C1 O1 Si1 128.08(14)
O1 Si1 C13 103.26(15)
O1 Si1 C12 108.02(13)
C13 Si1 C12 109.3(2)
O1 Si1 C11 112.42(14)
C13 Si1 C11 115.3(3)
C12 Si1 C11 108.3(2)
C14 Si2 C15 108.65(12)
C14 Si2 Si3 114.37(9)
C15 Si2 Si3 108.15(10)
C14 Si2 Ge1 109.51(9)
C15 Si2 Ge1 109.56(9)
Si3 Si2 Ge1 106.52(3)
C17 Si3 C16 106.41(13)
C17 Si3 Si2 105.80(9)
C16 Si3 Si2 110.39(10)
C17 Si3 Ge2 110.45(9)
C16 Si3 Ge2 110.72(9)
Si2 Si3 Ge2 112.78(3)
C18 Si4 C19 108.22(12)
C18 Si4 Si5 114.32(9)
C19 Si4 Si5 108.44(8)
C18 Si4 Ge1 110.95(8)
C19 Si4 Ge1 111.13(8)
Si5 Si4 Ge1 103.74(3)
C20 Si5 C21 107.33(13)
C20 Si5 Si4 109.35(9)
C21 Si5 Si4 105.79(8)
C20 Si5 Ge2 109.73(9)
C21 Si5 Ge2 109.52(8)
Si4 Si5 Ge2 114.81(3)
C23 Si6 C24 107.72(15)
C23 Si6 C22 107.62(15)
C24 Si6 C22 108.87(15)
C23 Si6 Ge2 111.13(11)
C24 Si6 Ge2 111.28(11)
C22 Si6 Ge2 110.11(9)
C27 Si7 C26 107.57(13)
C27 Si7 C25 108.53(13)
C26 Si7 C25 108.73(13)
C27 Si7 Ge2 110.66(8)
C26 Si7 Ge2 110.11(9)
C25 Si7 Ge2 111.14(9)

loop_
_geom_bond_atom_site_label_1
_geom_bond_atom_site_label_2
_geom_bond_distance
C1 O1 1.388(3)
C1 C2 1.483(3)
C1 Ge1 1.835(2)
C2 C7 1.407(3)
C2 C3 1.412(4)
C3 C4 1.396(4)
C3 C9 1.523(3)
C4 C5 1.394(4)
C5 C6 1.389(4)
C5 C10 1.511(4)
C6 C7 1.398(4)
C7 C8 1.529(4)
C10 H10A 0.9800
C10 H10B 0.9800
C10 H10C 0.9800
C11 Si1 1.855(4)
C11 H11A 0.9800
C11 H11B 0.9800
C11 H11C 0.9800
C12 Si1 1.833(3)
C12 H12A 0.9800
C12 H12B 0.9800
C12 H12C 0.9800
C13 Si1 1.825(4)
C13 H13A 0.9800
C13 H13B 0.9800
C13 H13C 0.9800
C14 Si2 1.880(3)
C14 H14A 0.9800
C14 H14B 0.9800
C14 H14C 0.9800
C15 Si2 1.883(2)
C15 H15A 0.9800
C15 H15B 0.9800
C15 H15C 0.9800
C16 Si3 1.884(3)
C16 H16A 0.9800
C16 H16B 0.9800
C16 H16C 0.9800
C17 Si3 1.884(3)
C17 H17A 0.9800
C17 H17B 0.9800
C17 H17C 0.9800
C18 Si4 1.879(2)
C18 H18A 0.9800
C18 H18B 0.9800
C18 H18C 0.9800
C19 Si4 1.885(2)
C19 H19A 0.9800
C19 H19B 0.9800
C19 H19C 0.9800
C20 Si5 1.884(2)
C20 H20A 0.9800
C20 H20B 0.9800
C20 H20C 0.9800
C21 Si5 1.885(3)
C21 H21A 0.9800
C21 H21B 0.9800
C21 H21C 0.9800
C22 Si6 1.878(3)
C22 H22A 0.9800
C22 H22B 0.9800
C22 H22C 0.9800
C23 Si6 1.871(3)
C23 H23A 0.9800
C23 H23B 0.9800
C23 H23C 0.9800
C24 Si6 1.874(3)
C24 H24A 0.9800
C24 H24B 0.9800
C24 H24C 0.9800
C25 Si7 1.883(3)
C25 H25A 0.9800
C25 H25B 0.9800
C25 H25C 0.9800
C26 Si7 1.879(3)
C26 H26A 0.9800
C26 H26B 0.9800
C26 H26C 0.9800
C27 Si7 1.873(3)
C27 H27A 0.9800
C27 H27B 0.9800
C27 H27C 0.9800
Ge1 Si4 2.3559(6)
Ge1 Si2 2.3681(7)
Ge2 Si6 2.3809(7)
Ge2 Si3 2.3875(7)
Ge2 Si7 2.3883(7)
Ge2 Si5 2.3899(7)
O1 Si1 1.6613(17)
Si2 Si3 2.3420(10)
Si4 Si5 2.3448(8)

loop_
_geom_torsion_atom_site_label_1
_geom_torsion_atom_site_label_2
_geom_torsion_atom_site_label_3
_geom_torsion_atom_site_label_4
_geom_torsion
O1 C1 C2 C7 115.9(2)
Ge1 C1 C2 C7 -66.5(3)
O1 C1 C2 C3 -63.1(3)
Ge1 C1 C2 C3 114.5(2)
C7 C2 C3 C4 -0.1(3)
C1 C2 C3 C4 179.0(2)
C7 C2 C3 C9 178.0(2)
C1 C2 C3 C9 -2.9(3)
C2 C3 C4 C5 -1.0(4)
C9 C3 C4 C5 -179.2(2)
C3 C4 C5 C6 0.5(4)
C3 C4 C5 C10 179.8(2)
C4 C5 C6 C7 1.1(4)
C10 C5 C6 C7 -178.2(2)
C5 C6 C7 C2 -2.2(4)
C5 C6 C7 C8 177.9(2)
C3 C2 C7 C6 1.6(3)
C1 C2 C7 C6 -177.4(2)
C3 C2 C7 C8 -178.5(2)
C1 C2 C7 C8 2.5(3)
O1 C1 Ge1 Si4 159.47(14)
C2 C1 Ge1 Si4 -18.1(2)
O1 C1 Ge1 Si2 9.96(19)
C2 C1 Ge1 Si2 -167.63(18)
C2 C1 O1 Si1 -53.1(3)
Ge1 C1 O1 Si1 129.01(16)
C1 O1 Si1 C13 -173.7(3)
C1 O1 Si1 C12 -57.9(3)
C1 O1 Si1 C11 61.5(3)
